data_2222759
loop_
_publ_author_name
'Choi, Hong Dae'
'Seo, Pil Ja'
'Son, Byeng Wha'
'Lee, Uk'

_publ_section_title
;
 2-(4-Bromophenyl)-1-(phenylsulfinyl)naphtho[2,1-<i>b</i>]furan
;
_journal_coeditor_code IM2130
_journal_issue 8
_journal_name_full 'Acta Crystallographica Section E'
_journal_page_first o2014
_journal_paper_doi 10.1107/S1600536809029250
_journal_volume 65
_journal_year 2009
_chemical_formula_iupac 'C24 H15 Br O2 S'
_chemical_formula_moiety 'C24 H15 Br O2 S'
_chemical_formula_sum 'C24 H15 Br O2 S'
_chemical_formula_weight 447.33
_chemical_name_systematic
;
2-(4-Bromophenyl)-1-(phenylsulfinyl)naphtho[2,1-<i>b</i>]furan
;
_space_group_IT_number 2
_symmetry_cell_setting triclinic
_symmetry_space_group_name_Hall '-P 1'
_symmetry_space_group_name_H-M 'P -1'
_atom_sites_solution_hydrogens difmap
_atom_sites_solution_primary direct
_atom_sites_solution_secondary difmap
_cell_angle_alpha 71.4240(10)
_cell_angle_beta 77.9330(10)
_cell_angle_gamma 79.2870(10)
_cell_formula_units_Z 2
_cell_length_a 9.2412(5)
_cell_length_b 10.3266(6)
_cell_length_c 10.7606(6)
_cell_measurement_reflns_used 4680
_cell_measurement_temperature 273(2)
_cell_measurement_theta_max 27.46
_cell_measurement_theta_min 2.27
_cell_volume 943.96(9)
_computing_cell_refinement 'SAINT (Bruker, 2001)'
_computing_data_collection 'SMART (Bruker, 2001)'
_computing_data_reduction 'SAINT (Bruker, 2001)'
_computing_molecular_graphics 'ORTEP-3 (Farrugia, 1997) and DIAMOND (Brandenburg, 1998)'
_computing_publication_material 'SHELXL97 (Sheldrick, 2008)'
_computing_structure_refinement 'SHELXL97 (Sheldrick, 2008)'
_computing_structure_solution 'SHELXS97 (Sheldrick, 2008)'
_diffrn_ambient_temperature 273(2)
_diffrn_detector_area_resol_mean 10.0
_diffrn_measured_fraction_theta_full 0.986
_diffrn_measured_fraction_theta_max 0.986
_diffrn_measurement_device_type 'Bruker SMART CCD'
_diffrn_measurement_method '\f and \w'
_diffrn_radiation_monochromator graphite
_diffrn_radiation_source 'fine-focus sealed tube'
_diffrn_radiation_type MoK\a
_diffrn_radiation_wavelength 0.71073
_diffrn_reflns_av_R_equivalents 0.0143
_diffrn_reflns_av_sigmaI/netI 0.0215
_diffrn_reflns_limit_h_max 11
_diffrn_reflns_limit_h_min -11
_diffrn_reflns_limit_k_max 12
_diffrn_reflns_limit_k_min -13
_diffrn_reflns_limit_l_max 13
_diffrn_reflns_limit_l_min -13
_diffrn_reflns_number 8200
_diffrn_reflns_theta_full 27.00
_diffrn_reflns_theta_max 27.00
_diffrn_reflns_theta_min 2.02
_diffrn_standards_number 0
_exptl_absorpt_coefficient_mu 2.306
_exptl_absorpt_correction_T_max 0.7236
_exptl_absorpt_correction_T_min 0.3919
_exptl_absorpt_correction_type multi-scan
_exptl_absorpt_process_details '(SADABS; Sheldrick, 2000)'
_exptl_crystal_colour colorless
_exptl_crystal_density_diffrn 1.574
_exptl_crystal_density_method 'not measured'
_exptl_crystal_description block
_exptl_crystal_F_000 452
_exptl_crystal_size_max 0.50
_exptl_crystal_size_mid 0.20
_exptl_crystal_size_min 0.15
_refine_diff_density_max 0.294
_refine_diff_density_min -0.332
_refine_ls_extinction_method none
_refine_ls_goodness_of_fit_ref 1.056
_refine_ls_hydrogen_treatment constr
_refine_ls_matrix_type full
_refine_ls_number_parameters 253
_refine_ls_number_reflns 4057
_refine_ls_number_restraints 0
_refine_ls_restrained_S_all 1.056
_refine_ls_R_factor_all 0.0347
_refine_ls_R_factor_gt 0.0258
_refine_ls_shift/su_max 0.001
_refine_ls_shift/su_max_lt 0.000
_refine_ls_shift/su_mean 0.000
_refine_ls_structure_factor_coef Fsqd
_refine_ls_weighting_details 'calc w=1/[\s^2^(Fo^2^)+(0.0322P)^2^+0.4094P] where P=(Fo^2^+2Fc^2^)/3'
_refine_ls_weighting_scheme calc
_refine_ls_wR_factor_gt 0.0629
_refine_ls_wR_factor_ref 0.0684
_reflns_number_gt 3482
_reflns_number_total 4057
_reflns_threshold_expression I>2\s(I)
_cod_data_source_file im2130.cif
_cod_data_source_block I
_cod_database_code 2222759
_cod_database_fobs_code 2222759

loop_
_symmetry_equiv_pos_as_xyz
'x, y, z'
'-x, -y, -z'

loop_
_atom_site_type_symbol
_atom_site_label
_atom_site_fract_x
_atom_site_fract_y
_atom_site_fract_z
_atom_site_U_iso_or_equiv
_atom_site_adp_type
_atom_site_calc_flag
_atom_site_refinement_flags
_atom_site_occupancy
_atom_site_disorder_assembly
_atom_site_disorder_group
Br Br 1.42799(2) 0.59150(2) 0.28002(2) 0.04232(8) Uani d . 1 . .
S S 0.86347(5) 0.80600(5) 0.75366(4) 0.02428(10) Uani d . 1 . .
O O1 0.67887(14) 0.76607(13) 0.47329(12) 0.0288(3) Uani d . 1 . .
O O2 0.81883(15) 0.94123(13) 0.78284(13) 0.0311(3) Uani d . 1 . .
C C1 0.73992(19) 0.78681(18) 0.65760(17) 0.0242(4) Uani d . 1 . .
C C2 0.57973(19) 0.82284(18) 0.66420(17) 0.0246(4) Uani d . 1 . .
C C3 0.45921(19) 0.86444(18) 0.75651(18) 0.0256(4) Uani d . 1 . .
C C4 0.4754(2) 0.88062(19) 0.87792(19) 0.0290(4) Uani d . 1 . .
H H4 0.5700 0.8656 0.9009 0.035 Uiso calc R 1 . .
C C5 0.3534(2) 0.9183(2) 0.9630(2) 0.0328(4) Uani d . 1 . .
H H5 0.3659 0.9284 1.0428 0.039 Uiso calc R 1 . .
C C6 0.2097(2) 0.9413(2) 0.9292(2) 0.0350(4) Uani d . 1 . .
H H6 0.1275 0.9660 0.9873 0.042 Uiso calc R 1 . .
C C7 0.1900(2) 0.92773(19) 0.8119(2) 0.0342(4) Uani d . 1 . .
H H7 0.0943 0.9434 0.7912 0.041 Uiso calc R 1 . .
C C8 0.3132(2) 0.89007(18) 0.7210(2) 0.0293(4) Uani d . 1 . .
C C9 0.2929(2) 0.8767(2) 0.5981(2) 0.0334(4) Uani d . 1 . .
H H9 0.1972 0.8955 0.5768 0.040 Uiso calc R 1 . .
C C10 0.4087(2) 0.83736(19) 0.5108(2) 0.0330(4) Uani d . 1 . .
H H10 0.3946 0.8296 0.4306 0.040 Uiso calc R 1 . .
C C11 0.5507(2) 0.80912(18) 0.54840(18) 0.0277(4) Uani d . 1 . .
C C12 0.7932(2) 0.75313(18) 0.54145(18) 0.0262(4) Uani d . 1 . .
C C13 0.9424(2) 0.70872(18) 0.47959(17) 0.0259(4) Uani d . 1 . .
C C14 0.9808(2) 0.74611(19) 0.34116(18) 0.0306(4) Uani d . 1 . .
H H14 0.9093 0.7958 0.2886 0.037 Uiso calc R 1 . .
C C15 1.1239(2) 0.7101(2) 0.28158(19) 0.0333(4) Uani d . 1 . .
H H15 1.1488 0.7356 0.1895 0.040 Uiso calc R 1 . .
C C16 1.2295(2) 0.6357(2) 0.36050(19) 0.0298(4) Uani d . 1 . .
C C17 1.1936(2) 0.5935(2) 0.49761(19) 0.0306(4) Uani d . 1 . .
H H17 1.2651 0.5419 0.5494 0.037 Uiso calc R 1 . .
C C18 1.0501(2) 0.62905(19) 0.55646(18) 0.0287(4) Uani d . 1 . .
H H18 1.0248 0.5996 0.6484 0.034 Uiso calc R 1 . .
C C19 0.81395(18) 0.67454(18) 0.90586(17) 0.0234(3) Uani d . 1 . .
C C24 0.8333(2) 0.6950(2) 1.0216(2) 0.0345(4) Uani d . 1 . .
H H24 0.8639 0.7766 1.0198 0.041 Uiso calc R 1 . .
C C20 0.7690(2) 0.5535(2) 0.90810(19) 0.0350(4) Uani d . 1 . .
H H20 0.7560 0.5403 0.8298 0.042 Uiso calc R 1 . .
C C21 0.7434(3) 0.4515(2) 1.0279(2) 0.0379(5) Uani d . 1 . .
H H21 0.7124 0.3700 1.0300 0.045 Uiso calc R 1 . .
C C22 0.7637(2) 0.4706(2) 1.1437(2) 0.0342(4) Uani d . 1 . .
H H22 0.7485 0.4015 1.2236 0.041 Uiso calc R 1 . .
C C23 0.8065(3) 0.5924(2) 1.1409(2) 0.0408(5) Uani d . 1 . .
H H23 0.8176 0.6061 1.2196 0.049 Uiso calc R 1 . .

loop_
_atom_site_aniso_label
_atom_site_aniso_U_11
_atom_site_aniso_U_22
_atom_site_aniso_U_33
_atom_site_aniso_U_12
_atom_site_aniso_U_13
_atom_site_aniso_U_23
Br 0.03273(12) 0.05681(15) 0.04193(13) -0.00596(9) 0.00269(9) -0.02602(11)
S 0.0218(2) 0.0270(2) 0.0262(2) -0.00630(17) -0.00274(16) -0.00963(17)
O1 0.0327(7) 0.0293(7) 0.0271(6) -0.0064(5) -0.0082(5) -0.0083(5)
O2 0.0335(7) 0.0263(7) 0.0368(7) -0.0081(5) -0.0050(6) -0.0117(6)
C1 0.0242(9) 0.0234(9) 0.0258(9) -0.0049(7) -0.0049(7) -0.0065(7)
C2 0.0244(9) 0.0211(8) 0.0283(9) -0.0059(7) -0.0063(7) -0.0043(7)
C3 0.0225(8) 0.0191(8) 0.0342(10) -0.0052(7) -0.0054(7) -0.0044(7)
C4 0.0222(9) 0.0275(9) 0.0378(10) -0.0026(7) -0.0042(8) -0.0109(8)
C5 0.0281(9) 0.0309(10) 0.0409(11) -0.0041(8) -0.0012(8) -0.0150(8)
C6 0.0225(9) 0.0276(10) 0.0526(12) -0.0018(7) 0.0015(8) -0.0139(9)
C7 0.0215(9) 0.0225(9) 0.0569(13) -0.0032(7) -0.0091(8) -0.0071(9)
C8 0.0259(9) 0.0189(9) 0.0420(11) -0.0062(7) -0.0083(8) -0.0034(8)
C9 0.0288(10) 0.0266(10) 0.0453(12) -0.0078(8) -0.0166(9) -0.0018(8)
C10 0.0368(11) 0.0280(10) 0.0375(11) -0.0101(8) -0.0167(9) -0.0039(8)
C11 0.0305(9) 0.0226(9) 0.0301(9) -0.0071(7) -0.0073(7) -0.0044(7)
C12 0.0313(9) 0.0216(9) 0.0254(9) -0.0062(7) -0.0073(7) -0.0031(7)
C13 0.0325(9) 0.0214(9) 0.0252(9) -0.0063(7) -0.0029(7) -0.0080(7)
C14 0.0394(10) 0.0257(9) 0.0261(9) -0.0035(8) -0.0073(8) -0.0056(7)
C15 0.0432(11) 0.0319(10) 0.0232(9) -0.0078(8) -0.0005(8) -0.0072(8)
C16 0.0285(9) 0.0320(10) 0.0327(10) -0.0077(8) 0.0009(8) -0.0163(8)
C17 0.0340(10) 0.0297(10) 0.0305(10) -0.0007(8) -0.0083(8) -0.0120(8)
C18 0.0368(10) 0.0275(9) 0.0227(9) -0.0050(8) -0.0042(8) -0.0085(7)
C19 0.0194(8) 0.0249(9) 0.0265(9) -0.0010(6) -0.0045(7) -0.0087(7)
C24 0.0450(11) 0.0311(10) 0.0329(10) -0.0109(9) -0.0146(9) -0.0085(8)
C20 0.0500(12) 0.0320(10) 0.0270(10) -0.0104(9) -0.0055(9) -0.0117(8)
C21 0.0525(13) 0.0269(10) 0.0360(11) -0.0115(9) -0.0038(9) -0.0100(8)
C22 0.0388(11) 0.0305(10) 0.0289(10) -0.0020(8) -0.0056(8) -0.0038(8)
C23 0.0583(14) 0.0400(12) 0.0282(10) -0.0096(10) -0.0168(10) -0.0075(9)

loop_
_atom_type_symbol
_atom_type_description
_atom_type_scat_dispersion_real
_atom_type_scat_dispersion_imag
_atom_type_scat_source
C C 0.0033 0.0016 'International Tables Vol C Tables 4.2.6.8 and 6.1.1.4'
H H 0.0000 0.0000 'International Tables Vol C Tables 4.2.6.8 and 6.1.1.4'
O O 0.0106 0.0060 'International Tables Vol C Tables 4.2.6.8 and 6.1.1.4'
S S 0.1246 0.1234 'International Tables Vol C Tables 4.2.6.8 and 6.1.1.4'
Br Br -0.2901 2.4595 'International Tables Vol C Tables 4.2.6.8 and 6.1.1.4'

loop_
_geom_angle_atom_site_label_1
_geom_angle_atom_site_label_2
_geom_angle_atom_site_label_3
_geom_angle_site_symmetry_1
_geom_angle_site_symmetry_3
_geom_angle
_geom_angle_publ_flag
O2 S C1 . . 109.42(8) ?
O2 S C19 . . 107.01(8) ?
C1 S C19 . . 99.88(8) ?
C12 O1 C11 . . 106.49(14) ?
C12 C1 C2 . . 106.91(15) ?
C12 C1 S . . 120.79(14) ?
C2 C1 S . . 131.42(14) ?
C11 C2 C3 . . 119.50(16) ?
C11 C2 C1 . . 104.65(16) ?
C3 C2 C1 . . 135.85(17) ?
C4 C3 C2 . . 124.40(16) ?
C4 C3 C8 . . 119.09(17) ?
C2 C3 C8 . . 116.51(17) ?
C5 C4 C3 . . 121.00(17) ?
C5 C4 H4 . . 119.5 ?
C3 C4 H4 . . 119.5 ?
C4 C5 C6 . . 119.96(19) ?
C4 C5 H5 . . 120.0 ?
C6 C5 H5 . . 120.0 ?
C7 C6 C5 . . 120.60(18) ?
C7 C6 H6 . . 119.7 ?
C5 C6 H6 . . 119.7 ?
C6 C7 C8 . . 121.14(18) ?
C6 C7 H7 . . 119.4 ?
C8 C7 H7 . . 119.4 ?
C7 C8 C9 . . 121.21(18) ?
C7 C8 C3 . . 118.20(18) ?
C9 C8 C3 . . 120.59(18) ?
C10 C9 C8 . . 122.32(18) ?
C10 C9 H9 . . 118.8 ?
C8 C9 H9 . . 118.8 ?
C9 C10 C11 . . 116.50(18) ?
C9 C10 H10 . . 121.7 ?
C11 C10 H10 . . 121.7 ?
O1 C11 C2 . . 111.42(16) ?
O1 C11 C10 . . 124.05(17) ?
C2 C11 C10 . . 124.53(18) ?
O1 C12 C1 . . 110.53(16) ?
O1 C12 C13 . . 116.43(15) ?
C1 C12 C13 . . 133.04(17) ?
C14 C13 C18 . . 118.53(17) ?
C14 C13 C12 . . 120.29(17) ?
C18 C13 C12 . . 121.17(16) ?
C15 C14 C13 . . 120.79(18) ?
C15 C14 H14 . . 119.6 ?
C13 C14 H14 . . 119.6 ?
C14 C15 C16 . . 119.25(17) ?
C14 C15 H15 . . 120.4 ?
C16 C15 H15 . . 120.4 ?
C17 C16 C15 . . 121.29(18) ?
C17 C16 Br . . 119.08(15) ?
C15 C16 Br . . 119.63(14) ?
C18 C17 C16 . . 119.12(18) ?
C18 C17 H17 . . 120.4 ?
C16 C17 H17 . . 120.4 ?
C17 C18 C13 . . 120.93(17) ?
C17 C18 H18 . . 119.5 ?
C13 C18 H18 . . 119.5 ?
C24 C19 C20 . . 120.56(17) ?
C24 C19 S . . 116.87(14) ?
C20 C19 S . . 122.40(14) ?
C19 C24 C23 . . 119.21(18) ?
C19 C24 H24 . . 120.4 ?
C23 C24 H24 . . 120.4 ?
C19 C20 C21 . . 119.64(18) ?
C19 C20 H20 . . 120.2 ?
C21 C20 H20 . . 120.2 ?
C22 C21 C20 . . 120.15(19) ?
C22 C21 H21 . . 119.9 ?
C20 C21 H21 . . 119.9 ?
C23 C22 C21 . . 119.87(19) ?
C23 C22 H22 . . 120.1 ?
C21 C22 H22 . . 120.1 ?
C22 C23 C24 . . 120.55(19) ?
C22 C23 H23 . . 119.7 ?
C24 C23 H23 . . 119.7 ?

loop_
_geom_bond_atom_site_label_1
_geom_bond_atom_site_label_2
_geom_bond_site_symmetry_2
_geom_bond_distance
_geom_bond_publ_flag
Br C16 . 1.8973(19) ?
S O2 . 1.4933(13) ?
S C1 . 1.7662(18) ?
S C19 . 1.7987(18) ?
O1 C12 . 1.371(2) ?
O1 C11 . 1.373(2) ?
C1 C12 . 1.372(2) ?
C1 C2 . 1.450(2) ?
C2 C11 . 1.382(3) ?
C2 C3 . 1.429(2) ?
C3 C4 . 1.410(3) ?
C3 C8 . 1.434(3) ?
C4 C5 . 1.375(3) ?
C4 H4 . 0.9300 ?
C5 C6 . 1.408(3) ?
C5 H5 . 0.9300 ?
C6 C7 . 1.365(3) ?
C6 H6 . 0.9300 ?
C7 C8 . 1.419(3) ?
C7 H7 . 0.9300 ?
C8 C9 . 1.426(3) ?
C9 C10 . 1.361(3) ?
C9 H9 . 0.9300 ?
C10 C11 . 1.405(3) ?
C10 H10 . 0.9300 ?
C12 C13 . 1.460(3) ?
C13 C14 . 1.399(3) ?
C13 C18 . 1.400(3) ?
C14 C15 . 1.382(3) ?
C14 H14 . 0.9300 ?
C15 C16 . 1.384(3) ?
C15 H15 . 0.9300 ?
C16 C17 . 1.384(3) ?
C17 C18 . 1.382(3) ?
C17 H17 . 0.9300 ?
C18 H18 . 0.9300 ?
C19 C24 . 1.380(3) ?
C19 C20 . 1.381(3) ?
C24 C23 . 1.390(3) ?
C24 H24 . 0.9300 ?
C20 C21 . 1.388(3) ?
C20 H20 . 0.9300 ?
C21 C22 . 1.376(3) ?
C21 H21 . 0.9300 ?
C22 C23 . 1.376(3) ?
C22 H22 . 0.9300 ?
C23 H23 . 0.9300 ?

loop_
_geom_hbond_atom_site_label_D
_geom_hbond_atom_site_label_H
_geom_hbond_atom_site_label_A
_geom_hbond_site_symmetry_A
_geom_hbond_distance_DH
_geom_hbond_distance_HA
_geom_hbond_distance_DA
_geom_hbond_angle_DHA
C7 H7 O2 1_455 0.93 2.57 3.482(2) 166.9
C20 H20 Br 2_766 0.93 2.98 3.760(2) 142.8

loop_
_geom_torsion_atom_site_label_1
_geom_torsion_atom_site_label_2
_geom_torsion_atom_site_label_3
_geom_torsion_atom_site_label_4
_geom_torsion_site_symmetry_1
_geom_torsion_site_symmetry_2
_geom_torsion_site_symmetry_3
_geom_torsion_site_symmetry_4
_geom_torsion
_geom_torsion_publ_flag
O2 S C1 C12 . . . . 128.31(15) ?
C19 S C1 C12 . . . . -119.58(15) ?
O2 S C1 C2 . . . . -39.51(19) ?
C19 S C1 C2 . . . . 72.60(18) ?
C12 C1 C2 C11 . . . . -0.79(19) ?
S C1 C2 C11 . . . . 168.29(14) ?
C12 C1 C2 C3 . . . . 178.88(19) ?
S C1 C2 C3 . . . . -12.0(3) ?
C11 C2 C3 C4 . . . . 179.44(17) ?
C1 C2 C3 C4 . . . . -0.2(3) ?
C11 C2 C3 C8 . . . . -0.2(2) ?
C1 C2 C3 C8 . . . . -179.86(19) ?
C2 C3 C4 C5 . . . . -178.61(17) ?
C8 C3 C4 C5 . . . . 1.0(3) ?
C3 C4 C5 C6 . . . . -0.1(3) ?
C4 C5 C6 C7 . . . . -0.5(3) ?
C5 C6 C7 C8 . . . . 0.0(3) ?
C6 C7 C8 C9 . . . . -179.59(18) ?
C6 C7 C8 C3 . . . . 1.0(3) ?
C4 C3 C8 C7 . . . . -1.5(3) ?
C2 C3 C8 C7 . . . . 178.21(16) ?
C4 C3 C8 C9 . . . . 179.06(17) ?
C2 C3 C8 C9 . . . . -1.2(3) ?
C7 C8 C9 C10 . . . . -178.31(18) ?
C3 C8 C9 C10 . . . . 1.1(3) ?
C8 C9 C10 C11 . . . . 0.5(3) ?
C12 O1 C11 C2 . . . . -0.62(19) ?
C12 O1 C11 C10 . . . . 178.53(17) ?
C3 C2 C11 O1 . . . . -178.87(15) ?
C1 C2 C11 O1 . . . . 0.9(2) ?
C3 C2 C11 C10 . . . . 2.0(3) ?
C1 C2 C11 C10 . . . . -178.27(17) ?
C9 C10 C11 O1 . . . . 178.85(16) ?
C9 C10 C11 C2 . . . . -2.1(3) ?
C11 O1 C12 C1 . . . . 0.08(19) ?
C11 O1 C12 C13 . . . . -179.65(15) ?
C2 C1 C12 O1 . . . . 0.4(2) ?
S C1 C12 O1 . . . . -170.03(12) ?
C2 C1 C12 C13 . . . . -179.88(18) ?
S C1 C12 C13 . . . . 9.6(3) ?
O1 C12 C13 C14 . . . . 32.4(2) ?
C1 C12 C13 C14 . . . . -147.3(2) ?
O1 C12 C13 C18 . . . . -148.06(17) ?
C1 C12 C13 C18 . . . . 32.3(3) ?
C18 C13 C14 C15 . . . . -2.7(3) ?
C12 C13 C14 C15 . . . . 176.95(17) ?
C13 C14 C15 C16 . . . . 0.3(3) ?
C14 C15 C16 C17 . . . . 1.8(3) ?
C14 C15 C16 Br . . . . -177.73(15) ?
C15 C16 C17 C18 . . . . -1.4(3) ?
Br C16 C17 C18 . . . . 178.17(14) ?
C16 C17 C18 C13 . . . . -1.1(3) ?
C14 C13 C18 C17 . . . . 3.1(3) ?
C12 C13 C18 C17 . . . . -176.49(17) ?
O2 S C19 C24 . . . . -37.46(17) ?
C1 S C19 C24 . . . . -151.42(15) ?
O2 S C19 C20 . . . . 147.24(16) ?
C1 S C19 C20 . . . . 33.28(18) ?
C20 C19 C24 C23 . . . . -0.2(3) ?
S C19 C24 C23 . . . . -175.62(17) ?
C24 C19 C20 C21 . . . . -0.1(3) ?
S C19 C20 C21 . . . . 175.04(16) ?
C19 C20 C21 C22 . . . . -0.5(3) ?
C20 C21 C22 C23 . . . . 1.4(3) ?
C21 C22 C23 C24 . . . . -1.7(3) ?
C19 C24 C23 C22 . . . . 1.1(3) ?
